data_4120356
loop_
_publ_author_name
'Eugene L. Kolychev'
'Sabrina Kronig'
'Kai Brandhorst'
'Matthias Freytag'
'Peter G. Jones'
'Matthias Tamm'

_publ_contact_author
;
        Peter G. Jones (for X-ray details)
        Institut f\"ur Anorganische und Analytische Chemie
        Technische Universit\"at Braunschweig
        Postfach 3329
        38023 Braunschweig
        Germany
;
_publ_contact_author_email p.jones@tu-bs.de
_publ_contact_author_fax '049 531 391-5387'
_publ_contact_author_phone '049 531 391-5382'
_publ_section_title
;
 Iridium(I) Complexes with Anionic N-Heterocyclic Carbene Ligands as
 Catalysts for the Hydrogenation of Alkenes in Nonpolar Media
;
_journal_name_full 'Journal of the American Chemical Society'
_journal_page_first 12448
_journal_page_last 12459
_journal_paper_doi 10.1021/ja406529c
_journal_volume 135
_journal_year 2013
_chemical_formula_sum 'C63 H55 B F15 Ir N2'
_chemical_formula_weight 1328.10
_chemical_name_systematic
; 
 ? 
;
_space_group_IT_number 2
_symmetry_cell_setting triclinic
_symmetry_space_group_name_Hall '-P 1'
_symmetry_space_group_name_H-M 'P -1'
_atom_sites_solution_hydrogens geom
_atom_sites_solution_primary direct
_atom_sites_solution_secondary difmap
_audit_creation_method SHELXL-97
_cell_angle_alpha 88.192(3)
_cell_angle_beta 81.336(3)
_cell_angle_gamma 78.973(3)
_cell_formula_units_Z 4
_cell_length_a 10.7273(3)
_cell_length_b 21.9190(5)
_cell_length_c 25.9304(6)
_cell_measurement_reflns_used 120693
_cell_measurement_temperature 100(2)
_cell_measurement_theta_max 75.9940
_cell_measurement_theta_min 3.4454
_cell_volume 5916.2(3)
_computing_cell_refinement
; 
CrysAlisPro, Oxford Diffraction Ltd., 
Version 1.171.35.19 (release 27-10-2011 CrysAlis171 .NET) 
(compiled Oct 27 2011,15:02:11) 
;
_computing_data_collection
; 
CrysAlisPro, Oxford Diffraction Ltd., 
Version 1.171.35.19 (release 27-10-2011 CrysAlis171 .NET) 
(compiled Oct 27 2011,15:02:11) 
;
_computing_data_reduction
; 
CrysAlisPro, Oxford Diffraction Ltd., 
Version 1.171.35.19 (release 27-10-2011 CrysAlis171 .NET) 
(compiled Oct 27 2011,15:02:11) 
;
_computing_molecular_graphics 'Bruker XP'
_computing_publication_material SHELXL-97
_computing_structure_refinement 'SHELXL-97 (Sheldrick, 1997)'
_computing_structure_solution 'SHELXS-97 (Sheldrick, 1990)'
_diffrn_ambient_temperature 100(2)
_diffrn_detector_area_resol_mean 10.3543
_diffrn_measured_fraction_theta_full 0.999
_diffrn_measured_fraction_theta_max 0.992
_diffrn_measurement_device_type 'Oxford Diffraction Xcalibur, Atlas, Nova'
_diffrn_measurement_method '\w scans'
_diffrn_radiation_monochromator mirror
_diffrn_radiation_source 'Nova (Cu) x-ray Source'
_diffrn_radiation_type 'Cu K\a'
_diffrn_radiation_wavelength 1.54184
_diffrn_reflns_av_R_equivalents 0.0585
_diffrn_reflns_av_sigmaI/netI 0.0229
_diffrn_reflns_limit_h_max 13
_diffrn_reflns_limit_h_min -12
_diffrn_reflns_limit_k_max 27
_diffrn_reflns_limit_k_min -27
_diffrn_reflns_limit_l_max 32
_diffrn_reflns_limit_l_min -32
_diffrn_reflns_number 206840
_diffrn_reflns_theta_full 75.00
_diffrn_reflns_theta_max 76.19
_diffrn_reflns_theta_min 3.45
_exptl_absorpt_coefficient_mu 5.136
_exptl_absorpt_correction_T_max 1.00000
_exptl_absorpt_correction_T_min 0.02392
_exptl_absorpt_correction_type multi-scan
_exptl_absorpt_process_details
; 
CrysAlisPro, Oxford Diffraction Ltd., 
Version 1.171.35.19 (release 27-10-2011 CrysAlis171 .NET) 
(compiled Oct 27 2011,15:02:11) 
;
_exptl_crystal_colour colourless
_exptl_crystal_density_diffrn 1.491
_exptl_crystal_description plate
_exptl_crystal_F_000 2656
_exptl_crystal_size_max 0.1
_exptl_crystal_size_mid 0.1
_exptl_crystal_size_min 0.04
_platon_squeeze_details
;
 Four badly resolved regions of residual electron density were tentativly
 identified as as disordered benzene molecules but could not be refined
 satisfactorily. For this reason the program SQUEEZE (part of the
 PLATON SUITE, A. Spek, University of Utrecht, Netherlands, 2009) was used
 to remove mathematically the effects of the solvent. Derived parameters
 such as the formula weight correspond to four molecules of benzene.
;
_refine_diff_density_max 1.978
_refine_diff_density_min -2.281
_refine_diff_density_rms 0.080
_refine_ls_extinction_method none
_refine_ls_goodness_of_fit_ref 1.035
_refine_ls_hydrogen_treatment mixed
_refine_ls_matrix_type full
_refine_ls_number_parameters 1285
_refine_ls_number_reflns 24579
_refine_ls_number_restraints 1
_refine_ls_restrained_S_all 1.035
_refine_ls_R_factor_all 0.0339
_refine_ls_R_factor_gt 0.0325
_refine_ls_shift/su_max 0.003
_refine_ls_shift/su_mean 0.000
_refine_ls_structure_factor_coef Fsqd
_refine_ls_weighting_details 'calc w=1/[\s^2^(Fo^2^)+(0.0308P)^2^+11.8416P] where P=(Fo^2^+2Fc^2^)/3'
_refine_ls_weighting_scheme calc
_refine_ls_wR_factor_gt 0.0770
_refine_ls_wR_factor_ref 0.0778
_reflns_number_gt 23389
_reflns_number_total 24579
_reflns_threshold_expression >2sigma(I)
_cod_data_source_file ja406529c_si_002_11.cif
_cod_data_source_block evg6
_cod_database_code 4120356

loop_
_symmetry_equiv_pos_as_xyz
'x, y, z'
'-x, -y, -z'

loop_
_atom_site_label
_atom_site_type_symbol
_atom_site_fract_x
_atom_site_fract_y
_atom_site_fract_z
_atom_site_U_iso_or_equiv
_atom_site_adp_type
_atom_site_occupancy
_atom_site_symmetry_multiplicity
_atom_site_calc_flag
_atom_site_refinement_flags
Ir Ir 0.537695(10) 0.753295(5) 0.116556(4) 0.01915(3) Uani 1 1 d D
H01 H 0.417(3) 0.7317(16) 0.1287(13) 0.033(9) Uiso 1 1 d D
H02 H 0.476(3) 0.7840(17) 0.1653(12) 0.039(10) Uiso 1 1 d D
N1 N 0.62912(19) 0.61706(9) 0.15088(8) 0.0147(4) Uani 1 1 d .
N2 N 0.5623(2) 0.67995(10) 0.21580(8) 0.0168(4) Uani 1 1 d .
B B 0.6779(3) 0.50454(13) 0.21035(11) 0.0183(5) Uani 1 1 d .
F1 F 0.90084(16) 0.55186(8) 0.23130(6) 0.0296(4) Uani 1 1 d .
F2 F 0.9803(2) 0.56368(10) 0.32178(8) 0.0461(5) Uani 1 1 d .
F3 F 0.8495(2) 0.52719(12) 0.41236(8) 0.0567(6) Uani 1 1 d .
F4 F 0.6346(2) 0.47858(10) 0.40871(7) 0.0488(5) Uani 1 1 d .
F5 F 0.55458(18) 0.46486(9) 0.32014(7) 0.0357(4) Uani 1 1 d .
F6 F 0.67526(15) 0.37359(7) 0.22953(7) 0.0284(3) Uani 1 1 d .
F7 F 0.47519(17) 0.31637(8) 0.24327(8) 0.0355(4) Uani 1 1 d .
F8 F 0.23353(17) 0.38149(9) 0.24008(8) 0.0401(4) Uani 1 1 d .
F9 F 0.19840(16) 0.50626(9) 0.22034(8) 0.0377(4) Uani 1 1 d .
F10 F 0.39256(15) 0.56448(7) 0.20658(7) 0.0267(3) Uani 1 1 d .
F11 F 0.94894(15) 0.42772(8) 0.22484(6) 0.0281(3) Uani 1 1 d .
F12 F 1.10577(15) 0.35577(8) 0.15527(7) 0.0312(4) Uani 1 1 d .
F13 F 1.04026(17) 0.33602(8) 0.06073(7) 0.0338(4) Uani 1 1 d .
F14 F 0.80895(17) 0.39740(8) 0.03670(6) 0.0313(4) Uani 1 1 d .
F15 F 0.64784(14) 0.47091(7) 0.10575(6) 0.0235(3) Uani 1 1 d .
C1 C 0.5820(2) 0.67840(11) 0.16275(9) 0.0155(4) Uani 1 1 d .
C2 C 0.6425(2) 0.57957(12) 0.19656(9) 0.0169(5) Uani 1 1 d .
C3 C 0.6002(2) 0.62142(12) 0.23565(10) 0.0191(5) Uani 1 1 d .
H3 H 0.5970 0.6118 0.2717 0.023 Uiso 1 1 calc R
C4 C 0.6658(2) 0.59807(11) 0.09692(9) 0.0171(5) Uani 1 1 d .
C5 C 0.5697(2) 0.59594(12) 0.06618(10) 0.0186(5) Uani 1 1 d .
C6 C 0.6095(3) 0.58220(13) 0.01313(10) 0.0240(5) Uani 1 1 d .
H6 H 0.5469 0.5811 -0.0089 0.029 Uiso 1 1 calc R
C7 C 0.7382(3) 0.57018(13) -0.00772(10) 0.0251(5) Uani 1 1 d .
H7 H 0.7628 0.5616 -0.0439 0.030 Uiso 1 1 calc R
C8 C 0.8313(2) 0.57054(12) 0.02385(10) 0.0217(5) Uani 1 1 d .
H8 H 0.9194 0.5611 0.0092 0.026 Uiso 1 1 calc R
C9 C 0.7975(2) 0.58460(12) 0.07677(10) 0.0176(5) Uani 1 1 d .
C10 C 0.4273(2) 0.60338(13) 0.08779(10) 0.0228(5) Uani 1 1 d .
H10 H 0.4139 0.6190 0.1244 0.027 Uiso 1 1 calc R
C11 C 0.3401(3) 0.64865(15) 0.05636(12) 0.0315(6) Uani 1 1 d .
H11A H 0.3642 0.6896 0.0557 0.047 Uiso 1 1 calc R
H11B H 0.2505 0.6520 0.0727 0.047 Uiso 1 1 calc R
H11C H 0.3499 0.6333 0.0206 0.047 Uiso 1 1 calc R
C12 C 0.3842(3) 0.54019(14) 0.08874(13) 0.0311(6) Uani 1 1 d .
H12A H 0.3936 0.5249 0.0530 0.047 Uiso 1 1 calc R
H12B H 0.2941 0.5451 0.1047 0.047 Uiso 1 1 calc R
H12C H 0.4376 0.5103 0.1091 0.047 Uiso 1 1 calc R
C13 C 0.8999(2) 0.58570(12) 0.11139(10) 0.0195(5) Uani 1 1 d .
H13 H 0.8657 0.5724 0.1471 0.023 Uiso 1 1 calc R
C14 C 0.9274(3) 0.65131(14) 0.11596(12) 0.0297(6) Uani 1 1 d .
H14A H 0.9575 0.6665 0.0812 0.045 Uiso 1 1 calc R
H14B H 0.9936 0.6502 0.1384 0.045 Uiso 1 1 calc R
H14C H 0.8486 0.6792 0.1312 0.045 Uiso 1 1 calc R
C15 C 1.0251(2) 0.54067(13) 0.09337(11) 0.0245(5) Uani 1 1 d .
H15A H 1.0061 0.5000 0.0862 0.037 Uiso 1 1 calc R
H15B H 1.0799 0.5363 0.1208 0.037 Uiso 1 1 calc R
H15C H 1.0696 0.5568 0.0616 0.037 Uiso 1 1 calc R
C16 C 0.5111(3) 0.73312(12) 0.24869(10) 0.0205(5) Uani 1 1 d .
C17 C 0.5968(3) 0.76863(13) 0.26226(10) 0.0241(5) Uani 1 1 d .
C18 C 0.5451(3) 0.81877(14) 0.29575(12) 0.0311(6) Uani 1 1 d .
H18 H 0.5999 0.8444 0.3054 0.037 Uiso 1 1 calc R
C19 C 0.4156(3) 0.83180(14) 0.31507(11) 0.0316(6) Uani 1 1 d .
H19 H 0.3829 0.8658 0.3382 0.038 Uiso 1 1 calc R
C20 C 0.3331(3) 0.79586(14) 0.30105(12) 0.0304(6) Uani 1 1 d .
H20 H 0.2443 0.8054 0.3147 0.036 Uiso 1 1 calc R
C21 C 0.3794(3) 0.74545(13) 0.26688(10) 0.0222(5) Uani 1 1 d .
C22 C 0.7397(3) 0.75233(15) 0.24287(13) 0.0320(7) Uani 1 1 d .
H22 H 0.7518 0.7248 0.2118 0.038 Uiso 1 1 calc R
C23 C 0.7989(3) 0.80910(17) 0.22570(14) 0.0391(7) Uani 1 1 d .
H23A H 0.7481 0.8342 0.2015 0.059 Uiso 1 1 calc R
H23B H 0.8871 0.7955 0.2083 0.059 Uiso 1 1 calc R
H23C H 0.7996 0.8341 0.2563 0.059 Uiso 1 1 calc R
C24 C 0.8094(3) 0.71507(17) 0.28476(17) 0.0467(9) Uani 1 1 d .
H24A H 0.7987 0.7408 0.3159 0.070 Uiso 1 1 calc R
H24B H 0.9010 0.7030 0.2713 0.070 Uiso 1 1 calc R
H24C H 0.7729 0.6777 0.2937 0.070 Uiso 1 1 calc R
C25 C 0.2888(3) 0.70608(14) 0.25114(11) 0.0276(6) Uani 1 1 d .
H25 H 0.3379 0.6779 0.2225 0.033 Uiso 1 1 calc R
C26 C 0.2437(4) 0.66535(19) 0.29616(14) 0.0465(9) Uani 1 1 d .
H26A H 0.3184 0.6384 0.3077 0.070 Uiso 1 1 calc R
H26B H 0.1879 0.6397 0.2845 0.070 Uiso 1 1 calc R
H26C H 0.1960 0.6917 0.3252 0.070 Uiso 1 1 calc R
C27 C 0.1738(3) 0.74580(16) 0.22993(15) 0.0398(8) Uani 1 1 d .
H27A H 0.1226 0.7186 0.2171 0.060 Uiso 1 1 calc R
H27B H 0.2045 0.7720 0.2013 0.060 Uiso 1 1 calc R
H27C H 0.1206 0.7722 0.2578 0.060 Uiso 1 1 calc R
C28 C 0.5099(3) 0.84628(13) 0.07651(11) 0.0309(6) Uani 1 1 d .
H28 H 0.4466 0.8817 0.0878 0.037 Uiso 1 1 calc R
C29 C 0.4829(3) 0.80215(15) 0.04345(11) 0.0320(6) Uani 1 1 d .
H29 H 0.4000 0.8073 0.0333 0.038 Uiso 1 1 calc R
C30 C 0.5778(3) 0.75053(14) 0.02526(10) 0.0319(7) Uani 1 1 d .
H30 H 0.5608 0.7221 0.0015 0.038 Uiso 1 1 calc R
C31 C 0.6967(3) 0.74177(14) 0.04252(11) 0.0301(6) Uani 1 1 d .
H31 H 0.7598 0.7061 0.0316 0.036 Uiso 1 1 calc R
C32 C 0.7249(3) 0.78524(15) 0.07615(12) 0.0321(6) Uani 1 1 d .
H32 H 0.8068 0.7789 0.0874 0.039 Uiso 1 1 calc R
C33 C 0.6327(3) 0.83721(14) 0.09274(12) 0.0319(6) Uani 1 1 d .
H33 H 0.6519 0.8667 0.1150 0.038 Uiso 1 1 calc R
C34 C 0.7251(3) 0.50611(12) 0.26900(10) 0.0213(5) Uani 1 1 d .
C35 C 0.8315(3) 0.53186(13) 0.27424(11) 0.0254(6) Uani 1 1 d .
C36 C 0.8752(3) 0.53885(15) 0.32074(13) 0.0335(7) Uani 1 1 d .
C37 C 0.8089(4) 0.52081(16) 0.36650(12) 0.0378(7) Uani 1 1 d .
C38 C 0.7021(3) 0.49625(15) 0.36443(11) 0.0339(7) Uani 1 1 d .
C39 C 0.6619(3) 0.48904(13) 0.31657(11) 0.0267(6) Uani 1 1 d .
C40 C 0.5482(2) 0.47235(12) 0.21577(10) 0.0200(5) Uani 1 1 d .
C41 C 0.5587(2) 0.40875(12) 0.22506(11) 0.0219(5) Uani 1 1 d .
C42 C 0.4569(3) 0.37774(13) 0.23306(11) 0.0265(6) Uani 1 1 d .
C43 C 0.3342(3) 0.41039(14) 0.23179(12) 0.0281(6) Uani 1 1 d .
C44 C 0.3169(3) 0.47347(14) 0.22236(12) 0.0269(6) Uani 1 1 d .
C45 C 0.4220(3) 0.50244(12) 0.21491(11) 0.0217(5) Uani 1 1 d .
C46 C 0.7900(2) 0.45966(12) 0.16859(10) 0.0195(5) Uani 1 1 d .
C47 C 0.9084(2) 0.42594(12) 0.17828(10) 0.0214(5) Uani 1 1 d .
C48 C 0.9929(2) 0.38592(12) 0.14262(11) 0.0236(5) Uani 1 1 d .
C49 C 0.9606(3) 0.37576(12) 0.09478(11) 0.0251(6) Uani 1 1 d .
C50 C 0.8439(3) 0.40659(13) 0.08320(11) 0.0240(5) Uani 1 1 d .
C51 C 0.7629(2) 0.44617(12) 0.11961(10) 0.0207(5) Uani 1 1 d .
Ir' Ir 0.868065(13) 0.255081(6) 0.388043(5) 0.03077(4) Uani 1 1 d .
N1' N 0.8861(2) 0.13765(10) 0.32159(8) 0.0178(4) Uani 1 1 d .
N2' N 0.8806(2) 0.11722(10) 0.40343(8) 0.0186(4) Uani 1 1 d .
B' B 0.9139(3) 0.01278(13) 0.28524(11) 0.0187(5) Uani 1 1 d .
F1' F 1.00541(16) 0.08704(8) 0.19910(7) 0.0294(3) Uani 1 1 d .
F2' F 0.9253(2) 0.11031(9) 0.10783(7) 0.0426(5) Uani 1 1 d .
F3' F 0.7322(2) 0.05701(10) 0.08220(7) 0.0460(5) Uani 1 1 d .
F4' F 0.6217(2) -0.01827(9) 0.15232(7) 0.0397(4) Uani 1 1 d .
F5' F 0.69158(16) -0.03865(8) 0.24486(6) 0.0279(3) Uani 1 1 d .
F6' F 1.01193(16) -0.08474(8) 0.20845(7) 0.0325(4) Uani 1 1 d .
F7' F 1.25285(19) -0.12644(10) 0.16638(8) 0.0461(5) Uani 1 1 d .
F8' F 1.44937(17) -0.08769(10) 0.20268(9) 0.0476(5) Uani 1 1 d .
F9' F 1.39577(16) -0.00309(9) 0.28211(9) 0.0434(5) Uani 1 1 d .
F10' F 1.15712(15) 0.04330(8) 0.32204(7) 0.0319(4) Uani 1 1 d .
F11' F 1.03592(16) -0.11950(7) 0.31954(7) 0.0285(3) Uani 1 1 d .
F12' F 0.91715(19) -0.19683(8) 0.37728(7) 0.0361(4) Uani 1 1 d .
F13' F 0.6612(2) -0.16606(9) 0.41457(7) 0.0392(4) Uani 1 1 d .
F14' F 0.52819(16) -0.05215(9) 0.39152(7) 0.0343(4) Uani 1 1 d .
F15' F 0.64493(14) 0.02815(7) 0.33401(6) 0.0262(3) Uani 1 1 d .
C1' C 0.8772(2) 0.16448(12) 0.36893(10) 0.0189(5) Uani 1 1 d .
C2' C 0.8934(2) 0.07178(11) 0.32596(10) 0.0168(5) Uani 1 1 d .
C3' C 0.8887(2) 0.06199(12) 0.37815(10) 0.0191(5) Uani 1 1 d .
H3' H 0.8907 0.0227 0.3948 0.023 Uiso 1 1 calc R
C4' C 0.8662(3) 0.12012(13) 0.45970(10) 0.0245(5) Uani 1 1 d .
C5' C 0.9768(3) 0.11368(15) 0.48368(12) 0.0318(6) Uani 1 1 d .
C6' C 0.9589(4) 0.11268(19) 0.53806(13) 0.0444(8) Uani 1 1 d .
H6' H 1.0315 0.1083 0.5557 0.053 Uiso 1 1 calc R
C7' C 0.8384(4) 0.1179(2) 0.56676(14) 0.0529(10) Uani 1 1 d .
H7' H 0.8289 0.1171 0.6038 0.064 Uiso 1 1 calc R
C8' C 0.7306(4) 0.1242(2) 0.54187(13) 0.0451(9) Uani 1 1 d .
H8' H 0.6479 0.1281 0.5620 0.054 Uiso 1 1 calc R
C9' C 0.7427(3) 0.12497(15) 0.48765(11) 0.0296(6) Uani 1 1 d .
C10' C 1.1094(3) 0.10723(17) 0.45267(14) 0.0380(7) Uani 1 1 d .
H10' H 1.0996 0.1136 0.4150 0.046 Uiso 1 1 calc R
C11' C 1.1876(4) 0.0424(2) 0.4585(2) 0.0732(15) Uani 1 1 d .
H11D H 1.2002 0.0352 0.4950 0.110 Uiso 1 1 calc R
H11E H 1.2713 0.0388 0.4364 0.110 Uiso 1 1 calc R
H11F H 1.1418 0.0115 0.4477 0.110 Uiso 1 1 calc R
C12' C 1.1804(4) 0.1569(2) 0.46811(18) 0.0562(11) Uani 1 1 d .
H12D H 1.1263 0.1982 0.4662 0.084 Uiso 1 1 calc R
H12E H 1.2609 0.1553 0.4441 0.084 Uiso 1 1 calc R
H12F H 1.1993 0.1491 0.5038 0.084 Uiso 1 1 calc R
C13' C 0.6247(3) 0.13098(15) 0.46058(12) 0.0305(6) Uani 1 1 d .
H13' H 0.6539 0.1326 0.4222 0.037 Uiso 1 1 calc R
C14' C 0.5307(3) 0.19139(18) 0.47572(15) 0.0434(8) Uani 1 1 d .
H14D H 0.4962 0.1901 0.5129 0.065 Uiso 1 1 calc R
H14E H 0.4601 0.1963 0.4550 0.065 Uiso 1 1 calc R
H14F H 0.5754 0.2265 0.4690 0.065 Uiso 1 1 calc R
C15' C 0.5607(3) 0.07435(17) 0.47141(13) 0.0374(7) Uani 1 1 d .
H15D H 0.6238 0.0365 0.4613 0.056 Uiso 1 1 calc R
H15E H 0.4896 0.0777 0.4512 0.056 Uiso 1 1 calc R
H15F H 0.5277 0.0725 0.5087 0.056 Uiso 1 1 calc R
C16' C 0.8802(2) 0.17500(12) 0.27473(10) 0.0201(5) Uani 1 1 d .
C17' C 0.7646(3) 0.18646(12) 0.25368(10) 0.0201(5) Uani 1 1 d .
C18' C 0.7583(3) 0.22379(13) 0.20913(11) 0.0257(6) Uani 1 1 d .
H18' H 0.6816 0.2319 0.1939 0.031 Uiso 1 1 calc R
C19' C 0.8627(3) 0.24897(14) 0.18704(12) 0.0312(6) Uani 1 1 d .
H19' H 0.8566 0.2748 0.1571 0.037 Uiso 1 1 calc R
C20' C 0.9759(3) 0.23691(14) 0.20805(12) 0.0305(6) Uani 1 1 d .
H20' H 1.0467 0.2545 0.1922 0.037 Uiso 1 1 calc R
C21' C 0.9882(3) 0.19919(13) 0.25222(11) 0.0255(6) Uani 1 1 d .
C22' C 0.6508(2) 0.15723(13) 0.27737(11) 0.0226(5) Uani 1 1 d .
H22' H 0.6867 0.1150 0.2902 0.027 Uiso 1 1 calc R
C23' C 0.5697(3) 0.19334(14) 0.32442(11) 0.0290(6) Uani 1 1 d .
H23D H 0.6251 0.1986 0.3501 0.044 Uiso 1 1 calc R
H23E H 0.5039 0.1703 0.3403 0.044 Uiso 1 1 calc R
H23F H 0.5284 0.2342 0.3129 0.044 Uiso 1 1 calc R
C24' C 0.5638(3) 0.14831(15) 0.23777(12) 0.0299(6) Uani 1 1 d .
H24D H 0.5139 0.1887 0.2293 0.045 Uiso 1 1 calc R
H24E H 0.5053 0.1209 0.2526 0.045 Uiso 1 1 calc R
H24F H 0.6165 0.1296 0.2060 0.045 Uiso 1 1 calc R
C25' C 1.1188(3) 0.18362(14) 0.27123(13) 0.0323(7) Uani 1 1 d .
H25' H 1.1091 0.1605 0.3050 0.039 Uiso 1 1 calc R
C26' C 1.1734(4) 0.24207(18) 0.27979(17) 0.0463(9) Uani 1 1 d .
H26D H 1.2552 0.2298 0.2932 0.069 Uiso 1 1 calc R
H26E H 1.1124 0.2694 0.3050 0.069 Uiso 1 1 calc R
H26F H 1.1872 0.2641 0.2466 0.069 Uiso 1 1 calc R
C27' C 1.2161(3) 0.14220(17) 0.23136(16) 0.0428(8) Uani 1 1 d .
H27D H 1.1835 0.1046 0.2253 0.064 Uiso 1 1 calc R
H27E H 1.2980 0.1305 0.2448 0.064 Uiso 1 1 calc R
H27F H 1.2291 0.1650 0.1985 0.064 Uiso 1 1 calc R
C28' C 0.8372(5) 0.35357(16) 0.41684(17) 0.0533(10) Uani 1 1 d .
H28' H 0.8735 0.3669 0.4448 0.064 Uiso 1 1 calc R
C29' C 0.9033(4) 0.35147(16) 0.36560(17) 0.0475(9) Uani 1 1 d .
H29' H 0.9855 0.3627 0.3591 0.057 Uiso 1 1 calc R
C30' C 0.8490(4) 0.33283(15) 0.32355(15) 0.0426(8) Uani 1 1 d .
H30' H 0.8922 0.3331 0.2888 0.051 Uiso 1 1 calc R
C31' C 0.7308(4) 0.31403(14) 0.33429(14) 0.0387(7) Uani 1 1 d .
H31' H 0.6951 0.2997 0.3066 0.046 Uiso 1 1 calc R
C32' C 0.6632(4) 0.31588(16) 0.38533(15) 0.0453(8) Uani 1 1 d .
H32' H 0.5819 0.3037 0.3918 0.054 Uiso 1 1 calc R
C33' C 0.7162(4) 0.33560(18) 0.42618(16) 0.0520(10) Uani 1 1 d .
H33' H 0.6706 0.3370 0.4606 0.062 Uiso 1 1 calc R
C34' C 0.8494(2) 0.02652(12) 0.23005(10) 0.0198(5) Uani 1 1 d .
C35' C 0.9043(3) 0.06254(13) 0.19106(10) 0.0242(5) Uani 1 1 d .
C36' C 0.8676(3) 0.07379(14) 0.14230(11) 0.0301(6) Uani 1 1 d .
C37' C 0.7714(3) 0.04669(15) 0.12938(11) 0.0323(6) Uani 1 1 d .
C38' C 0.7150(3) 0.00918(14) 0.16512(11) 0.0291(6) Uani 1 1 d .
C39' C 0.7533(3) 0.00010(13) 0.21383(10) 0.0235(5) Uani 1 1 d .
C40' C 1.0680(3) -0.01509(13) 0.26556(11) 0.0229(5) Uani 1 1 d .
C41' C 1.1035(3) -0.06021(13) 0.22650(11) 0.0272(6) Uani 1 1 d .
C42' C 1.2281(3) -0.08417(14) 0.20497(12) 0.0326(6) Uani 1 1 d .
C43' C 1.3277(3) -0.06468(14) 0.22320(13) 0.0345(7) Uani 1 1 d .
C44' C 1.3005(3) -0.02208(15) 0.26311(13) 0.0328(7) Uani 1 1 d .
C45' C 1.1728(3) 0.00162(13) 0.28322(11) 0.0260(6) Uani 1 1 d .
C46' C 0.8479(2) -0.04034(12) 0.32168(9) 0.0189(5) Uani 1 1 d .
C47' C 0.9096(3) -0.09895(12) 0.33549(10) 0.0216(5) Uani 1 1 d .
C48' C 0.8497(3) -0.14092(12) 0.36623(10) 0.0253(6) Uani 1 1 d .
C49' C 0.7214(3) -0.12551(14) 0.38532(10) 0.0272(6) Uani 1 1 d .
C50' C 0.6549(3) -0.06775(14) 0.37400(10) 0.0256(6) Uani 1 1 d .
C51' C 0.7181(3) -0.02718(12) 0.34356(10) 0.0210(5) Uani 1 1 d .

loop_
_atom_site_aniso_label
_atom_site_aniso_U_11
_atom_site_aniso_U_22
_atom_site_aniso_U_33
_atom_site_aniso_U_23
_atom_site_aniso_U_13
_atom_site_aniso_U_12
Ir 0.01890(6) 0.01724(6) 0.01973(6) -0.00005(4) -0.00231(4) 0.00014(4)
N1 0.0127(9) 0.0146(10) 0.0172(9) -0.0027(7) -0.0035(7) -0.0020(7)
N2 0.0179(10) 0.0158(10) 0.0166(9) -0.0018(8) -0.0049(8) -0.0008(8)
B 0.0145(12) 0.0174(13) 0.0224(13) -0.0019(10) -0.0038(10) -0.0003(10)
F1 0.0256(8) 0.0356(9) 0.0318(8) 0.0041(7) -0.0124(7) -0.0107(7)
F2 0.0453(11) 0.0565(13) 0.0458(11) -0.0018(9) -0.0278(9) -0.0165(10)
F3 0.0760(16) 0.0688(15) 0.0300(10) -0.0074(10) -0.0274(10) -0.0088(12)
F4 0.0656(14) 0.0555(13) 0.0216(9) -0.0007(8) 0.0006(9) -0.0073(11)
F5 0.0357(10) 0.0440(11) 0.0270(8) 0.0009(7) 0.0020(7) -0.0116(8)
F6 0.0205(8) 0.0195(8) 0.0434(9) 0.0073(7) -0.0059(7) 0.0002(6)
F7 0.0333(9) 0.0174(8) 0.0564(11) 0.0088(7) -0.0071(8) -0.0077(7)
F8 0.0264(9) 0.0345(10) 0.0647(13) 0.0107(9) -0.0119(8) -0.0169(8)
F9 0.0164(8) 0.0336(10) 0.0630(12) 0.0083(8) -0.0097(8) -0.0031(7)
F10 0.0181(7) 0.0179(7) 0.0430(9) 0.0024(6) -0.0061(6) 0.0000(6)
F11 0.0208(8) 0.0319(9) 0.0304(8) 0.0008(7) -0.0096(6) 0.0026(7)
F12 0.0154(7) 0.0272(9) 0.0462(10) 0.0034(7) -0.0014(7) 0.0046(6)
F13 0.0297(9) 0.0252(9) 0.0408(10) -0.0098(7) 0.0087(7) 0.0001(7)
F14 0.0356(9) 0.0309(9) 0.0288(8) -0.0107(7) -0.0047(7) -0.0081(7)
F15 0.0202(7) 0.0223(8) 0.0296(8) -0.0028(6) -0.0087(6) -0.0035(6)
C1 0.0112(10) 0.0176(12) 0.0184(11) -0.0007(9) -0.0041(8) -0.0033(9)
C2 0.0128(11) 0.0185(12) 0.0197(11) -0.0004(9) -0.0045(9) -0.0021(9)
C3 0.0184(12) 0.0185(12) 0.0207(12) -0.0017(9) -0.0050(9) -0.0022(10)
C4 0.0166(12) 0.0181(12) 0.0174(11) -0.0025(9) -0.0029(9) -0.0045(9)
C5 0.0162(12) 0.0177(12) 0.0219(12) -0.0033(9) -0.0049(9) -0.0010(9)
C6 0.0235(13) 0.0261(14) 0.0227(12) -0.0066(10) -0.0078(10) -0.0010(11)
C7 0.0282(14) 0.0268(14) 0.0196(12) -0.0061(10) -0.0030(10) -0.0029(11)
C8 0.0175(12) 0.0205(13) 0.0246(13) -0.0050(10) 0.0001(10) 0.0005(10)
C9 0.0145(11) 0.0179(12) 0.0209(12) -0.0028(9) -0.0024(9) -0.0037(9)
C10 0.0144(12) 0.0288(14) 0.0255(13) -0.0046(11) -0.0067(10) -0.0014(10)
C11 0.0200(13) 0.0382(17) 0.0371(16) -0.0018(13) -0.0111(12) -0.0017(12)
C12 0.0206(13) 0.0298(15) 0.0454(17) -0.0084(13) -0.0086(12) -0.0071(11)
C13 0.0140(11) 0.0213(13) 0.0241(12) -0.0030(10) -0.0034(9) -0.0047(10)
C14 0.0231(14) 0.0269(15) 0.0418(16) -0.0087(12) -0.0076(12) -0.0077(11)
C15 0.0143(12) 0.0262(14) 0.0329(14) -0.0020(11) -0.0021(10) -0.0040(10)
C16 0.0231(13) 0.0165(12) 0.0211(12) -0.0056(9) -0.0057(10) 0.0012(10)
C17 0.0258(14) 0.0231(13) 0.0245(13) -0.0060(10) -0.0093(10) -0.0022(11)
C18 0.0339(16) 0.0266(15) 0.0348(15) -0.0126(12) -0.0146(12) -0.0010(12)
C19 0.0399(17) 0.0259(15) 0.0264(14) -0.0128(11) -0.0074(12) 0.0041(12)
C20 0.0266(14) 0.0308(15) 0.0305(14) -0.0079(12) -0.0033(11) 0.0032(12)
C21 0.0238(13) 0.0233(13) 0.0185(12) -0.0044(10) -0.0027(10) -0.0014(10)
C22 0.0223(14) 0.0313(16) 0.0447(17) -0.0172(13) -0.0088(12) -0.0050(12)
C23 0.0320(16) 0.0436(19) 0.0446(18) -0.0068(15) -0.0090(14) -0.0110(14)
C24 0.0320(17) 0.0326(18) 0.081(3) 0.0000(17) -0.0249(18) -0.0059(14)
C25 0.0199(13) 0.0291(15) 0.0325(14) -0.0063(12) -0.0024(11) -0.0018(11)
C26 0.052(2) 0.050(2) 0.0412(18) 0.0028(16) -0.0006(16) -0.0246(18)
C27 0.0236(15) 0.0382(18) 0.058(2) -0.0108(15) -0.0130(14) -0.0009(13)
C28 0.0413(17) 0.0179(13) 0.0289(14) 0.0067(11) 0.0001(12) 0.0009(12)
C29 0.0356(16) 0.0329(16) 0.0255(14) 0.0109(12) -0.0085(12) -0.0005(13)
C30 0.0498(19) 0.0301(15) 0.0149(12) 0.0014(11) -0.0024(12) -0.0075(14)
C31 0.0336(16) 0.0245(14) 0.0247(13) 0.0013(11) 0.0125(11) 0.0001(12)
C32 0.0246(14) 0.0312(16) 0.0399(16) 0.0062(13) 0.0010(12) -0.0093(12)
C33 0.0433(18) 0.0191(14) 0.0339(15) -0.0005(11) -0.0004(13) -0.0112(12)
C34 0.0211(12) 0.0169(12) 0.0241(12) -0.0004(10) -0.0062(10) 0.0029(10)
C35 0.0246(13) 0.0249(14) 0.0271(13) -0.0003(11) -0.0088(11) -0.0013(11)
C36 0.0350(16) 0.0318(16) 0.0368(16) -0.0035(13) -0.0183(13) -0.0030(13)
C37 0.050(2) 0.0385(18) 0.0252(14) -0.0061(13) -0.0180(14) 0.0006(15)
C38 0.0443(18) 0.0316(16) 0.0218(13) -0.0033(11) -0.0032(12) 0.0017(13)
C39 0.0279(14) 0.0230(14) 0.0271(14) -0.0013(11) -0.0036(11) 0.0001(11)
C40 0.0181(12) 0.0197(12) 0.0222(12) -0.0008(10) -0.0031(9) -0.0029(10)
C41 0.0172(12) 0.0181(12) 0.0290(13) 0.0016(10) -0.0047(10) 0.0012(10)
C42 0.0296(14) 0.0169(13) 0.0343(15) 0.0050(11) -0.0061(11) -0.0071(11)
C43 0.0195(13) 0.0274(15) 0.0391(16) 0.0045(12) -0.0053(11) -0.0089(11)
C44 0.0174(13) 0.0259(14) 0.0373(15) 0.0029(11) -0.0062(11) -0.0028(11)
C45 0.0193(12) 0.0156(12) 0.0299(13) 0.0024(10) -0.0043(10) -0.0021(10)
C46 0.0176(12) 0.0157(12) 0.0260(12) 0.0001(9) -0.0038(10) -0.0051(9)
C47 0.0178(12) 0.0191(12) 0.0271(13) 0.0007(10) -0.0037(10) -0.0030(10)
C48 0.0149(12) 0.0188(12) 0.0356(14) 0.0026(11) -0.0009(10) -0.0020(10)
C49 0.0215(13) 0.0154(12) 0.0350(14) -0.0042(10) 0.0063(11) -0.0025(10)
C50 0.0282(14) 0.0192(13) 0.0261(13) -0.0041(10) -0.0023(11) -0.0088(11)
C51 0.0170(12) 0.0178(12) 0.0277(13) -0.0010(10) -0.0038(10) -0.0042(10)
Ir' 0.04280(8) 0.02028(6) 0.03383(7) -0.00104(5) -0.01777(6) -0.00780(5)
N1' 0.0166(10) 0.0155(10) 0.0227(10) 0.0035(8) -0.0077(8) -0.0034(8)
N2' 0.0165(10) 0.0206(11) 0.0206(10) 0.0006(8) -0.0071(8) -0.0045(8)
B' 0.0164(13) 0.0182(13) 0.0221(13) 0.0011(11) -0.0042(10) -0.0040(11)
F1' 0.0272(8) 0.0285(9) 0.0341(9) 0.0047(7) -0.0020(7) -0.0118(7)
F2' 0.0561(12) 0.0439(11) 0.0291(9) 0.0144(8) -0.0013(8) -0.0184(10)
F3' 0.0700(14) 0.0474(12) 0.0265(9) 0.0079(8) -0.0225(9) -0.0154(10)
F4' 0.0517(12) 0.0397(10) 0.0382(10) 0.0024(8) -0.0257(9) -0.0199(9)
F5' 0.0307(9) 0.0298(9) 0.0289(8) 0.0059(7) -0.0101(7) -0.0162(7)
F6' 0.0286(9) 0.0298(9) 0.0382(9) -0.0116(7) -0.0028(7) -0.0032(7)
F7' 0.0390(11) 0.0402(11) 0.0517(12) -0.0168(9) 0.0098(9) 0.0006(9)
F8' 0.0203(9) 0.0441(11) 0.0689(14) -0.0029(10) 0.0131(9) 0.0030(8)
F9' 0.0168(8) 0.0435(11) 0.0705(14) -0.0013(10) -0.0079(8) -0.0060(8)
F10' 0.0203(8) 0.0333(9) 0.0441(10) -0.0057(7) -0.0091(7) -0.0058(7)
F11' 0.0261(8) 0.0222(8) 0.0355(9) 0.0017(7) -0.0065(7) 0.0005(6)
F12' 0.0540(11) 0.0201(8) 0.0377(9) 0.0083(7) -0.0173(8) -0.0087(8)
F13' 0.0554(12) 0.0387(10) 0.0308(9) 0.0122(8) -0.0057(8) -0.0299(9)
F14' 0.0270(9) 0.0454(11) 0.0325(9) 0.0007(8) 0.0037(7) -0.0184(8)
F15' 0.0184(7) 0.0250(8) 0.0345(8) 0.0024(6) -0.0010(6) -0.0051(6)
C1' 0.0182(12) 0.0148(11) 0.0249(12) -0.0007(9) -0.0070(9) -0.0030(9)
C2' 0.0122(11) 0.0150(11) 0.0241(12) 0.0021(9) -0.0039(9) -0.0039(9)
C3' 0.0152(11) 0.0195(12) 0.0234(12) 0.0023(10) -0.0040(9) -0.0044(9)
C4' 0.0274(14) 0.0263(14) 0.0224(13) -0.0018(10) -0.0092(10) -0.0073(11)
C5' 0.0331(16) 0.0353(16) 0.0328(15) 0.0039(12) -0.0157(12) -0.0134(13)
C6' 0.046(2) 0.060(2) 0.0351(17) 0.0029(16) -0.0243(15) -0.0177(17)
C7' 0.056(2) 0.083(3) 0.0246(16) -0.0024(17) -0.0130(15) -0.020(2)
C8' 0.0410(19) 0.069(3) 0.0261(15) -0.0064(15) -0.0037(13) -0.0136(18)
C9' 0.0299(15) 0.0361(16) 0.0245(13) -0.0025(12) -0.0069(11) -0.0078(12)
C10' 0.0268(15) 0.047(2) 0.0462(18) 0.0073(15) -0.0193(14) -0.0128(14)
C11' 0.031(2) 0.056(3) 0.129(5) 0.023(3) -0.015(2) -0.0005(19)
C12' 0.045(2) 0.072(3) 0.065(3) 0.008(2) -0.0244(19) -0.033(2)
C13' 0.0211(14) 0.0418(17) 0.0279(14) -0.0018(12) -0.0028(11) -0.0042(12)
C14' 0.0267(16) 0.047(2) 0.054(2) 0.0011(16) 0.0007(14) -0.0053(14)
C15' 0.0322(16) 0.0454(19) 0.0370(16) -0.0021(14) -0.0080(13) -0.0108(14)
C16' 0.0202(12) 0.0175(12) 0.0237(12) 0.0037(10) -0.0055(10) -0.0051(10)
C17' 0.0217(12) 0.0160(12) 0.0231(12) 0.0009(9) -0.0068(10) -0.0025(10)
C18' 0.0296(14) 0.0209(13) 0.0275(13) 0.0036(11) -0.0116(11) -0.0015(11)
C19' 0.0391(17) 0.0239(14) 0.0314(15) 0.0107(11) -0.0083(12) -0.0071(12)
C20' 0.0333(16) 0.0246(14) 0.0358(15) 0.0083(12) -0.0058(12) -0.0113(12)
C21' 0.0233(13) 0.0219(13) 0.0331(14) 0.0061(11) -0.0062(11) -0.0082(11)
C22' 0.0178(12) 0.0209(13) 0.0298(13) 0.0033(10) -0.0076(10) -0.0031(10)
C23' 0.0207(13) 0.0329(16) 0.0321(14) 0.0003(12) -0.0046(11) -0.0010(11)
C24' 0.0228(14) 0.0323(16) 0.0378(16) 0.0011(12) -0.0140(12) -0.0055(12)
C25' 0.0236(14) 0.0300(15) 0.0482(18) 0.0114(13) -0.0116(13) -0.0146(12)
C26' 0.0366(18) 0.044(2) 0.067(2) 0.0053(17) -0.0160(17) -0.0221(16)
C27' 0.0232(15) 0.0414(19) 0.065(2) 0.0052(17) -0.0051(15) -0.0114(14)
C28' 0.084(3) 0.0242(17) 0.057(2) -0.0101(16) -0.028(2) -0.0077(18)
C29' 0.057(2) 0.0230(16) 0.069(2) 0.0076(16) -0.0218(19) -0.0151(15)
C30' 0.061(2) 0.0197(15) 0.0474(19) 0.0058(13) -0.0134(17) -0.0043(15)
C31' 0.051(2) 0.0216(15) 0.0456(18) 0.0012(13) -0.0186(15) -0.0018(14)
C32' 0.051(2) 0.0306(17) 0.051(2) -0.0040(15) -0.0062(17) -0.0003(15)
C33' 0.069(3) 0.0361(19) 0.045(2) -0.0116(16) 0.0002(18) -0.0001(18)
C34' 0.0208(12) 0.0169(12) 0.0214(12) -0.0001(9) -0.0027(10) -0.0030(10)
C35' 0.0273(14) 0.0222(13) 0.0233(13) -0.0009(10) -0.0019(10) -0.0068(11)
C36' 0.0404(17) 0.0258(14) 0.0227(13) 0.0061(11) 0.0004(12) -0.0078(12)
C37' 0.0478(18) 0.0301(15) 0.0196(13) -0.0002(11) -0.0109(12) -0.0042(13)
C38' 0.0349(16) 0.0270(15) 0.0284(14) -0.0024(11) -0.0120(12) -0.0069(12)
C39' 0.0280(14) 0.0202(13) 0.0237(13) 0.0018(10) -0.0054(10) -0.0069(11)
C40' 0.0190(12) 0.0212(13) 0.0273(13) 0.0035(10) 0.0001(10) -0.0038(10)
C41' 0.0228(13) 0.0249(14) 0.0316(14) 0.0018(11) 0.0005(11) -0.0025(11)
C42' 0.0290(15) 0.0247(15) 0.0380(16) -0.0051(12) 0.0073(12) 0.0014(12)
C43' 0.0206(14) 0.0265(15) 0.0488(18) 0.0037(13) 0.0070(12) 0.0042(11)
C44' 0.0203(14) 0.0310(16) 0.0475(18) 0.0061(13) -0.0045(12) -0.0074(12)
C45' 0.0207(13) 0.0216(13) 0.0345(14) 0.0014(11) -0.0027(11) -0.0024(10)
C46' 0.0214(12) 0.0187(12) 0.0184(11) -0.0010(9) -0.0046(9) -0.0066(10)
C47' 0.0241(13) 0.0202(13) 0.0221(12) -0.0015(10) -0.0069(10) -0.0051(10)
C48' 0.0392(16) 0.0176(13) 0.0232(13) 0.0029(10) -0.0142(11) -0.0088(11)
C49' 0.0406(16) 0.0289(15) 0.0184(12) 0.0046(10) -0.0064(11) -0.0216(13)
C50' 0.0277(14) 0.0327(15) 0.0200(12) -0.0014(11) -0.0024(10) -0.0155(12)
C51' 0.0220(13) 0.0217(13) 0.0204(12) -0.0009(10) -0.0046(10) -0.0060(10)

loop_
_atom_type_symbol
_atom_type_description
_atom_type_scat_dispersion_real
_atom_type_scat_dispersion_imag
_atom_type_scat_source
C C 0.0181 0.0091 'International Tables Vol C Tables 4.2.6.8 and 6.1.1.4'
H H 0.0000 0.0000 'International Tables Vol C Tables 4.2.6.8 and 6.1.1.4'
B B 0.0090 0.0039 'International Tables Vol C Tables 4.2.6.8 and 6.1.1.4'
N N 0.0311 0.0180 'International Tables Vol C Tables 4.2.6.8 and 6.1.1.4'
F F 0.0727 0.0534 'International Tables Vol C Tables 4.2.6.8 and 6.1.1.4'
Ir Ir -4.7710 6.5667 'International Tables Vol C Tables 4.2.6.8 and 6.1.1.4'

loop_
_geom_angle_atom_site_label_1
_geom_angle_atom_site_label_2
_geom_angle_atom_site_label_3
_geom_angle
C1 Ir C28 167.84(11)
C1 Ir C29 155.06(11)
C28 Ir C29 36.56(12)
C1 Ir C33 133.31(11)
C28 Ir C33 36.40(12)
C29 Ir C33 65.02(12)
C1 Ir C32 110.35(10)
C28 Ir C32 64.05(11)
C29 Ir C32 75.35(12)
C33 Ir C32 34.91(11)
C1 Ir C30 123.86(10)
C28 Ir C30 64.49(11)
C29 Ir C30 35.70(11)
C33 Ir C30 75.01(11)
C32 Ir C30 62.85(12)
C1 Ir C31 106.73(10)
C28 Ir C31 75.17(11)
C29 Ir C31 63.29(11)
C33 Ir C31 63.00(11)
C32 Ir C31 35.08(11)
C30 Ir C31 34.49(12)
C1 N1 C2 112.14(19)
C1 N1 C4 119.8(2)
C2 N1 C4 127.9(2)
C1 N2 C3 110.2(2)
C1 N2 C16 127.5(2)
C3 N2 C16 122.4(2)
C2 B C40 111.0(2)
C2 B C46 117.6(2)
C40 B C46 105.8(2)
C2 B C34 101.60(19)
C40 B C34 109.6(2)
C46 B C34 111.1(2)
N2 C1 N1 104.4(2)
N2 C1 Ir 124.25(18)
N1 C1 Ir 131.31(17)
C3 C2 N1 102.7(2)
C3 C2 B 119.9(2)
N1 C2 B 136.9(2)
C2 C3 N2 110.6(2)
C5 C4 C9 122.5(2)
C5 C4 N1 119.2(2)
C9 C4 N1 118.3(2)
C6 C5 C4 117.2(2)
C6 C5 C10 118.8(2)
C4 C5 C10 123.9(2)
C7 C6 C5 121.3(2)
C6 C7 C8 120.3(2)
C7 C8 C9 120.9(2)
C8 C9 C4 117.7(2)
C8 C9 C13 120.9(2)
C4 C9 C13 121.3(2)
C5 C10 C11 113.6(2)
C5 C10 C12 110.3(2)
C11 C10 C12 107.6(2)
C9 C13 C15 113.0(2)
C9 C13 C14 111.8(2)
C15 C13 C14 109.7(2)
C21 C16 C17 123.5(2)
C21 C16 N2 118.3(2)
C17 C16 N2 118.1(2)
C18 C17 C16 116.9(3)
C18 C17 C22 121.4(3)
C16 C17 C22 121.6(2)
C19 C18 C17 121.1(3)
C18 C19 C20 120.7(3)
C19 C20 C21 120.6(3)
C16 C21 C20 117.1(2)
C16 C21 C25 122.2(2)
C20 C21 C25 120.7(2)
C17 C22 C23 113.1(3)
C17 C22 C24 110.0(3)
C23 C22 C24 110.9(3)
C21 C25 C26 111.4(3)
C21 C25 C27 112.0(2)
C26 C25 C27 110.6(3)
C29 C28 C33 119.3(3)
C29 C28 Ir 71.74(16)
C33 C28 Ir 73.56(16)
C30 C29 C28 120.6(3)
C30 C29 Ir 75.81(16)
C28 C29 Ir 71.69(16)
C31 C30 C29 119.1(3)
C31 C30 Ir 73.21(16)
C29 C30 Ir 68.50(16)
C30 C31 C32 120.9(3)
C30 C31 Ir 72.31(16)
C32 C31 Ir 71.98(16)
C33 C32 C31 119.9(3)
C33 C32 Ir 70.66(17)
C31 C32 Ir 72.94(16)
C32 C33 C28 120.1(3)
C32 C33 Ir 74.44(17)
C28 C33 Ir 70.03(16)
C39 C34 C35 112.9(2)
C39 C34 B 126.9(2)
C35 C34 B 119.9(2)
F1 C35 C36 115.3(3)
F1 C35 C34 119.5(2)
C36 C35 C34 125.2(3)
F2 C36 C37 120.0(3)
F2 C36 C35 120.8(3)
C37 C36 C35 119.2(3)
F3 C37 C38 120.9(3)
F3 C37 C36 120.3(3)
C38 C37 C36 118.8(3)
F4 C38 C37 120.1(3)
F4 C38 C39 119.5(3)
C37 C38 C39 120.4(3)
F5 C39 C34 122.2(2)
F5 C39 C38 114.3(3)
C34 C39 C38 123.5(3)
C45 C40 C41 112.7(2)
C45 C40 B 127.3(2)
C41 C40 B 119.9(2)
F6 C41 C42 115.5(2)
F6 C41 C40 119.5(2)
C42 C41 C40 124.9(2)
F7 C42 C43 119.4(2)
F7 C42 C41 121.1(3)
C43 C42 C41 119.5(3)
F8 C43 C42 120.6(3)
F8 C43 C44 120.7(3)
C42 C43 C44 118.7(3)
F9 C44 C43 119.8(2)
F9 C44 C45 120.5(3)
C43 C44 C45 119.6(3)
F10 C45 C44 114.1(2)
F10 C45 C40 121.3(2)
C44 C45 C40 124.7(2)
C47 C46 C51 111.9(2)
C47 C46 B 127.7(2)
C51 C46 B 119.9(2)
F11 C47 C48 113.6(2)
F11 C47 C46 121.9(2)
C48 C47 C46 124.4(3)
F12 C48 C49 119.4(2)
F12 C48 C47 120.2(3)
C49 C48 C47 120.4(2)
F13 C49 C48 120.7(3)
F13 C49 C50 121.2(3)
C48 C49 C50 118.1(2)
F14 C50 C49 119.6(2)
F14 C50 C51 120.7(3)
C49 C50 C51 119.7(3)
F15 C51 C50 115.0(2)
F15 C51 C46 119.6(2)
C50 C51 C46 125.4(2)
C1' Ir' C28' 172.83(14)
C1' Ir' C29' 150.25(13)
C28' Ir' C29' 36.31(16)
C1' Ir' C33' 137.47(13)
C28' Ir' C33' 36.15(16)
C29' Ir' C33' 64.44(16)
C1' Ir' C32' 112.28(12)
C28' Ir' C32' 63.77(15)
C29' Ir' C32' 74.80(14)
C33' Ir' C32' 34.81(14)
C1' Ir' C30' 119.93(11)
C28' Ir' C30' 64.39(14)
C29' Ir' C30' 35.70(13)
C33' Ir' C30' 74.68(14)
C32' Ir' C30' 62.52(14)
C1' Ir' C31' 105.41(11)
C28' Ir' C31' 74.89(13)
C29' Ir' C31' 63.04(13)
C33' Ir' C31' 62.64(14)
C32' Ir' C31' 34.78(13)
C30' Ir' C31' 34.42(13)
C1' N1' C2' 111.8(2)
C1' N1' C16' 120.9(2)
C2' N1' C16' 127.2(2)
C1' N2' C3' 110.2(2)
C1' N2' C4' 128.3(2)
C3' N2' C4' 121.3(2)
C2' B' C40' 111.8(2)
C2' B' C46' 103.0(2)
C40' B' C46' 109.8(2)
C2' B' C34' 117.1(2)
C40' B' C34' 104.7(2)
C46' B' C34' 110.5(2)
N2' C1' N1' 105.2(2)
N2' C1' Ir' 124.43(18)
N1' C1' Ir' 130.35(18)
C3' C2' N1' 102.5(2)
C3' C2' B' 120.9(2)
N1' C2' B' 136.4(2)
C2' C3' N2' 110.3(2)
C9' C4' C5' 123.2(3)
C9' C4' N2' 118.0(2)
C5' C4' N2' 118.7(3)
C6' C5' C4' 116.7(3)
C6' C5' C10' 121.1(3)
C4' C5' C10' 122.2(3)
C7' C6' C5' 121.6(3)
C6' C7' C8' 120.4(3)
C7' C8' C9' 120.7(3)
C8' C9' C4' 117.5(3)
C8' C9' C13' 120.5(3)
C4' C9' C13' 122.0(2)
C5' C10' C11' 111.2(3)
C5' C10' C12' 111.4(3)
C11' C10' C12' 110.7(3)
C9' C13' C14' 111.1(3)
C9' C13' C15' 111.2(3)
C14' C13' C15' 111.7(3)
C21' C16' C17' 122.3(2)
C21' C16' N1' 119.6(2)
C17' C16' N1' 118.1(2)
C18' C17' C16' 117.9(2)
C18' C17' C22' 120.8(2)
C16' C17' C22' 121.3(2)
C19' C18' C17' 120.6(3)
C20' C19' C18' 120.7(3)
C19' C20' C21' 121.2(3)
C20' C21' C16' 117.3(3)
C20' C21' C25' 118.7(3)
C16' C21' C25' 123.9(2)
C17' C22' C24' 113.0(2)
C17' C22' C23' 113.0(2)
C24' C22' C23' 109.3(2)
C21' C25' C27' 110.2(3)
C21' C25' C26' 112.6(3)
C27' C25' C26' 108.0(3)
C29' C28' C33' 119.1(4)
C29' C28' Ir' 72.1(2)
C33' C28' Ir' 73.5(2)
C28' C29' C30' 120.9(4)
C28' C29' Ir' 71.6(2)
C30' C29' Ir' 75.70(19)
C31' C30' C29' 118.6(4)
C31' C30' Ir' 73.00(19)
C29' C30' Ir' 68.60(19)
C30' C31' C32' 121.3(3)
C30' C31' Ir' 72.6(2)
C32' C31' Ir' 72.4(2)
C33' C32' C31' 119.7(4)
C33' C32' Ir' 70.4(2)
C31' C32' Ir' 72.8(2)
C32' C33' C28' 120.5(4)
C32' C33' Ir' 74.8(2)
C28' C33' Ir' 70.3(2)
C35' C34' C39' 112.1(2)
C35' C34' B' 119.2(2)
C39' C34' B' 128.2(2)
F1' C35' C36' 115.1(2)
F1' C35' C34' 119.4(2)
C36' C35' C34' 125.5(3)
F2' C36' C37' 120.2(3)
F2' C36' C35' 120.8(3)
C37' C36' C35' 119.0(3)
F3' C37' C38' 120.4(3)
F3' C37' C36' 120.6(3)
C38' C37' C36' 119.0(3)
F4' C38' C37' 119.2(3)
F4' C38' C39' 120.7(3)
C37' C38' C39' 120.1(3)
F5' C39' C38' 114.0(2)
F5' C39' C34' 121.7(2)
C38' C39' C34' 124.3(3)
C45' C40' C41' 112.9(2)
C45' C40' B' 127.4(2)
C41' C40' B' 119.7(2)
F6' C41' C42' 115.5(3)
F6' C41' C40' 119.6(2)
C42' C41' C40' 124.9(3)
F7' C42' C43' 119.9(3)
F7' C42' C41' 120.6(3)
C43' C42' C41' 119.5(3)
F8' C43' C42' 120.1(3)
F8' C43' C44' 120.9(3)
C42' C43' C44' 119.0(3)
F9' C44' C43' 120.2(3)
F9' C44' C45' 120.3(3)
C43' C44' C45' 119.6(3)
F10' C45' C40' 121.3(2)
F10' C45' C44' 114.6(3)
C40' C45' C44' 124.1(3)
C47' C46' C51' 112.6(2)
C47' C46' B' 126.9(2)
C51' C46' B' 120.4(2)
F11' C47' C48' 114.2(2)
F11' C47' C46' 121.5(2)
C48' C47' C46' 124.3(3)
F12' C48' C49' 120.0(2)
F12' C48' C47' 120.1(3)
C49' C48' C47' 120.0(3)
F13' C49' C48' 120.8(3)
F13' C49' C50' 120.4(3)
C48' C49' C50' 118.8(2)
F14' C50' C49' 119.7(2)
F14' C50' C51' 120.8(3)
C49' C50' C51' 119.5(3)
F15' C51' C50' 115.4(2)
F15' C51' C46' 119.8(2)
C50' C51' C46' 124.8(3)

loop_
_geom_bond_atom_site_label_1
_geom_bond_atom_site_label_2
_geom_bond_distance
Ir C1 2.026(2)
Ir C28 2.247(3)
Ir C29 2.248(3)
Ir C33 2.293(3)
Ir C32 2.341(3)
Ir C30 2.342(3)
Ir C31 2.353(3)
N1 C1 1.370(3)
N1 C2 1.430(3)
N1 C4 1.447(3)
N2 C1 1.361(3)
N2 C3 1.378(3)
N2 C16 1.437(3)
B C2 1.656(4)
B C40 1.663(4)
B C46 1.676(4)
B C34 1.677(4)
F1 C35 1.352(3)
F2 C36 1.346(4)
F3 C37 1.347(3)
F4 C38 1.349(4)
F5 C39 1.347(3)
F6 C41 1.356(3)
F7 C42 1.345(3)
F8 C43 1.340(3)
F9 C44 1.343(3)
F10 C45 1.354(3)
F11 C47 1.347(3)
F12 C48 1.345(3)
F13 C49 1.343(3)
F14 C50 1.347(3)
F15 C51 1.346(3)
C2 C3 1.355(4)
C4 C5 1.403(3)
C4 C9 1.408(3)
C5 C6 1.402(4)
C5 C10 1.526(3)
C6 C7 1.382(4)
C7 C8 1.385(4)
C8 C9 1.394(4)
C9 C13 1.524(3)
C10 C11 1.532(4)
C10 C12 1.540(4)
C13 C15 1.526(4)
C13 C14 1.534(4)
C16 C21 1.397(4)
C16 C17 1.401(4)
C17 C18 1.397(4)
C17 C22 1.517(4)
C18 C19 1.382(5)
C19 C20 1.385(4)
C20 C21 1.404(4)
C21 C25 1.523(4)
C22 C23 1.527(5)
C22 C24 1.536(5)
C25 C26 1.524(4)
C25 C27 1.532(4)
C28 C29 1.410(5)
C28 C33 1.419(5)
C29 C30 1.410(4)
C30 C31 1.392(5)
C31 C32 1.415(5)
C32 C33 1.391(4)
C34 C39 1.392(4)
C34 C35 1.392(4)
C35 C36 1.381(4)
C36 C37 1.376(5)
C37 C38 1.364(5)
C38 C39 1.397(4)
C40 C45 1.391(4)
C40 C41 1.393(4)
C41 C42 1.380(4)
C42 C43 1.377(4)
C43 C44 1.378(4)
C44 C45 1.383(4)
C46 C47 1.395(4)
C46 C51 1.398(4)
C47 C48 1.393(4)
C48 C49 1.373(4)
C49 C50 1.376(4)
C50 C51 1.384(4)
Ir' C1' 2.043(2)
Ir' C28' 2.254(3)
Ir' C29' 2.260(3)
Ir' C33' 2.296(4)
Ir' C32' 2.352(4)
Ir' C30' 2.352(3)
Ir' C31' 2.358(3)
N1' C1' 1.360(3)
N1' C2' 1.433(3)
N1' C16' 1.446(3)
N2' C1' 1.346(3)
N2' C3' 1.377(3)
N2' C4' 1.446(3)
B' C2' 1.656(4)
B' C40' 1.657(4)
B' C46' 1.672(4)
B' C34' 1.677(4)
F1' C35' 1.344(3)
F2' C36' 1.342(3)
F3' C37' 1.351(3)
F4' C38' 1.348(3)
F5' C39' 1.349(3)
F6' C41' 1.353(3)
F7' C42' 1.347(4)
F8' C43' 1.340(3)
F9' C44' 1.337(4)
F10' C45' 1.351(3)
F11' C47' 1.349(3)
F12' C48' 1.345(3)
F13' C49' 1.346(3)
F14' C50' 1.348(3)
F15' C51' 1.350(3)
C2' C3' 1.358(4)
C4' C9' 1.398(4)
C4' C5' 1.403(4)
C5' C6' 1.394(5)
C5' C10' 1.508(5)
C6' C7' 1.377(6)
C7' C8' 1.389(5)
C8' C9' 1.392(4)
C9' C13' 1.520(4)
C10' C11' 1.521(5)
C10' C12' 1.538(5)
C13' C14' 1.525(5)
C13' C15' 1.529(5)
C16' C21' 1.405(4)
C16' C17' 1.406(4)
C17' C18' 1.397(4)
C17' C22' 1.525(4)
C18' C19' 1.382(4)
C19' C20' 1.382(4)
C20' C21' 1.399(4)
C21' C25' 1.529(4)
C22' C24' 1.528(4)
C22' C23' 1.533(4)
C25' C27' 1.535(5)
C25' C26' 1.542(4)
C28' C29' 1.406(6)
C28' C33' 1.412(6)
C29' C30' 1.416(5)
C30' C31' 1.393(5)
C31' C32' 1.407(5)
C32' C33' 1.391(6)
C34' C35' 1.393(4)
C34' C39' 1.396(4)
C35' C36' 1.381(4)
C36' C37' 1.372(5)
C37' C38' 1.369(4)
C38' C39' 1.383(4)
C40' C45' 1.389(4)
C40' C41' 1.397(4)
C41' C42' 1.378(4)
C42' C43' 1.374(5)
C43' C44' 1.376(5)
C44' C45' 1.395(4)
C46' C47' 1.391(4)
C46' C51' 1.401(4)
C47' C48' 1.386(4)
C48' C49' 1.371(4)
C49' C50' 1.375(4)
C50' C51' 1.377(4)

loop_
_geom_torsion_atom_site_label_1
_geom_torsion_atom_site_label_2
_geom_torsion_atom_site_label_3
_geom_torsion_atom_site_label_4
_geom_torsion
C3 N2 C1 N1 1.8(3)
C16 N2 C1 N1 -178.7(2)
C3 N2 C1 Ir 178.89(17)
C16 N2 C1 Ir -1.7(3)
C2 N1 C1 N2 -1.4(3)
C4 N1 C1 N2 -177.87(19)
C2 N1 C1 Ir -178.24(17)
C4 N1 C1 Ir 5.3(3)
C28 Ir C1 N2 47.5(6)
C29 Ir C1 N2 -153.1(2)
C33 Ir C1 N2 76.3(2)
C32 Ir C1 N2 107.8(2)
C30 Ir C1 N2 178.11(19)
C31 Ir C1 N2 144.7(2)
C28 Ir C1 N1 -136.3(4)
C29 Ir C1 N1 23.1(4)
C33 Ir C1 N1 -107.5(2)
C32 Ir C1 N1 -75.9(2)
C30 Ir C1 N1 -5.6(3)
C31 Ir C1 N1 -39.1(2)
C1 N1 C2 C3 0.5(3)
C4 N1 C2 C3 176.6(2)
C1 N1 C2 B 172.4(3)
C4 N1 C2 B -11.5(4)
C40 B C2 C3 86.7(3)
C46 B C2 C3 -151.3(2)
C34 B C2 C3 -29.8(3)
C40 B C2 N1 -84.2(3)
C46 B C2 N1 37.8(4)
C34 B C2 N1 159.3(3)
N1 C2 C3 N2 0.6(3)
B C2 C3 N2 -173.0(2)
C1 N2 C3 C2 -1.6(3)
C16 N2 C3 C2 178.9(2)
C1 N1 C4 C5 -74.1(3)
C2 N1 C4 C5 110.1(3)
C1 N1 C4 C9 103.5(3)
C2 N1 C4 C9 -72.3(3)
C9 C4 C5 C6 -2.6(4)
N1 C4 C5 C6 174.9(2)
C9 C4 C5 C10 173.2(2)
N1 C4 C5 C10 -9.3(4)
C4 C5 C6 C7 1.1(4)
C10 C5 C6 C7 -174.9(3)
C5 C6 C7 C8 1.0(4)
C6 C7 C8 C9 -1.7(4)
C7 C8 C9 C4 0.3(4)
C7 C8 C9 C13 -179.3(2)
C5 C4 C9 C8 1.9(4)
N1 C4 C9 C8 -175.6(2)
C5 C4 C9 C13 -178.5(2)
N1 C4 C9 C13 4.0(4)
C6 C5 C10 C11 -51.3(3)
C4 C5 C10 C11 133.0(3)
C6 C5 C10 C12 69.6(3)
C4 C5 C10 C12 -106.1(3)
C8 C9 C13 C15 -30.0(3)
C4 C9 C13 C15 150.4(2)
C8 C9 C13 C14 94.2(3)
C4 C9 C13 C14 -85.4(3)
C1 N2 C16 C21 94.0(3)
C3 N2 C16 C21 -86.6(3)
C1 N2 C16 C17 -88.2(3)
C3 N2 C16 C17 91.2(3)
C21 C16 C17 C18 -0.1(4)
N2 C16 C17 C18 -177.8(2)
C21 C16 C17 C22 178.1(3)
N2 C16 C17 C22 0.4(4)
C16 C17 C18 C19 1.0(4)
C22 C17 C18 C19 -177.2(3)
C17 C18 C19 C20 -1.0(5)
C18 C19 C20 C21 0.0(5)
C17 C16 C21 C20 -0.8(4)
N2 C16 C21 C20 176.9(2)
C17 C16 C21 C25 179.7(3)
N2 C16 C21 C25 -2.6(4)
C19 C20 C21 C16 0.9(4)
C19 C20 C21 C25 -179.6(3)
C18 C17 C22 C23 -44.0(4)
C16 C17 C22 C23 137.9(3)
C18 C17 C22 C24 80.7(4)
C16 C17 C22 C24 -97.4(3)
C16 C21 C25 C26 107.6(3)
C20 C21 C25 C26 -71.8(4)
C16 C21 C25 C27 -127.8(3)
C20 C21 C25 C27 52.7(4)
C1 Ir C28 C29 165.6(4)
C33 Ir C28 C29 129.3(3)
C32 Ir C28 C29 100.6(2)
C30 Ir C28 C29 29.88(18)
C31 Ir C28 C29 64.95(19)
C1 Ir C28 C33 36.2(6)
C29 Ir C28 C33 -129.3(3)
C32 Ir C28 C33 -28.74(17)
C30 Ir C28 C33 -99.5(2)
C31 Ir C28 C33 -64.39(18)
C33 C28 C29 C30 -2.0(4)
Ir C28 C29 C30 -60.3(2)
C33 C28 C29 Ir 58.2(2)
C1 Ir C29 C30 -43.3(3)
C28 Ir C29 C30 129.6(3)
C33 Ir C29 C30 99.2(2)
C32 Ir C29 C30 63.61(19)
C31 Ir C29 C30 28.23(18)
C1 Ir C29 C28 -172.9(2)
C33 Ir C29 C28 -30.42(18)
C32 Ir C29 C28 -65.99(19)
C30 Ir C29 C28 -129.6(3)
C31 Ir C29 C28 -101.4(2)
C28 C29 C30 C31 3.4(4)
Ir C29 C30 C31 -54.9(2)
C28 C29 C30 Ir 58.2(2)
C1 Ir C30 C31 -68.6(2)
C28 Ir C30 C31 101.2(2)
C29 Ir C30 C31 131.7(3)
C33 Ir C30 C31 63.87(19)
C32 Ir C30 C31 28.64(17)
C1 Ir C30 C29 159.63(18)
C28 Ir C30 C29 -30.57(19)
C33 Ir C30 C29 -67.9(2)
C32 Ir C30 C29 -103.1(2)
C31 Ir C30 C29 -131.7(3)
C29 C30 C31 C32 -2.7(4)
Ir C30 C31 C32 -55.3(2)
C29 C30 C31 Ir 52.6(2)
C1 Ir C31 C30 126.15(18)
C28 Ir C31 C30 -66.34(19)
C29 Ir C31 C30 -29.17(18)
C33 Ir C31 C30 -103.3(2)
C32 Ir C31 C30 -132.1(3)
C1 Ir C31 C32 -101.76(18)
C28 Ir C31 C32 65.76(19)
C29 Ir C31 C32 102.9(2)
C33 Ir C31 C32 28.85(18)
C30 Ir C31 C32 132.1(3)
C30 C31 C32 C33 0.6(4)
Ir C31 C32 C33 -54.8(2)
C30 C31 C32 Ir 55.5(2)
C1 Ir C32 C33 -138.34(19)
C28 Ir C32 C33 29.91(19)
C29 Ir C32 C33 67.2(2)
C30 Ir C32 C33 103.1(2)
C31 Ir C32 C33 131.3(3)
C1 Ir C32 C31 90.36(19)
C28 Ir C32 C31 -101.4(2)
C29 Ir C32 C31 -64.15(19)
C33 Ir C32 C31 -131.3(3)
C30 Ir C32 C31 -28.17(18)
C31 C32 C33 C28 0.8(4)
Ir C32 C33 C28 -55.2(2)
C31 C32 C33 Ir 55.9(2)
C29 C28 C33 C32 -0.1(4)
Ir C28 C33 C32 57.3(3)
C29 C28 C33 Ir -57.3(2)
C1 Ir C33 C32 58.9(2)
C28 Ir C33 C32 -130.9(3)
C29 Ir C33 C32 -100.4(2)
C30 Ir C33 C32 -63.8(2)
C31 Ir C33 C32 -28.99(19)
C1 Ir C33 C28 -170.14(16)
C29 Ir C33 C28 30.55(18)
C32 Ir C33 C28 130.9(3)
C30 Ir C33 C28 67.15(18)
C31 Ir C33 C28 101.9(2)
C2 B C34 C39 111.9(3)
C40 B C34 C39 -5.6(4)
C46 B C34 C39 -122.2(3)
C2 B C34 C35 -61.7(3)
C40 B C34 C35 -179.2(2)
C46 B C34 C35 64.2(3)
C39 C34 C35 F1 -178.6(2)
B C34 C35 F1 -4.2(4)
C39 C34 C35 C36 1.8(4)
B C34 C35 C36 176.3(3)
F1 C35 C36 F2 -0.4(4)
C34 C35 C36 F2 179.2(3)
F1 C35 C36 C37 178.8(3)
C34 C35 C36 C37 -1.6(5)
F2 C36 C37 F3 -0.8(5)
C35 C36 C37 F3 -180.0(3)
F2 C36 C37 C38 179.5(3)
C35 C36 C37 C38 0.3(5)
F3 C37 C38 F4 0.8(5)
C36 C37 C38 F4 -179.5(3)
F3 C37 C38 C39 -179.1(3)
C36 C37 C38 C39 0.7(5)
C35 C34 C39 F5 178.1(2)
B C34 C39 F5 4.1(4)
C35 C34 C39 C38 -0.8(4)
B C34 C39 C38 -174.8(3)
F4 C38 C39 F5 0.8(4)
C37 C38 C39 F5 -179.4(3)
F4 C38 C39 C34 179.8(3)
C37 C38 C39 C34 -0.4(5)
C2 B C40 C45 -6.6(4)
C46 B C40 C45 -135.2(3)
C34 B C40 C45 104.9(3)
C2 B C40 C41 177.2(2)
C46 B C40 C41 48.6(3)
C34 B C40 C41 -71.3(3)
C45 C40 C41 F6 -176.8(2)
B C40 C41 F6 -0.1(4)
C45 C40 C41 C42 -0.4(4)
B C40 C41 C42 176.3(3)
F6 C41 C42 F7 -1.6(4)
C40 C41 C42 F7 -178.1(3)
F6 C41 C42 C43 176.9(3)
C40 C41 C42 C43 0.4(5)
F7 C42 C43 F8 -0.7(4)
C41 C42 C43 F8 -179.2(3)
F7 C42 C43 C44 178.6(3)
C41 C42 C43 C44 0.2(5)
F8 C43 C44 F9 -1.4(5)
C42 C43 C44 F9 179.3(3)
F8 C43 C44 C45 178.8(3)
C42 C43 C44 C45 -0.6(5)
F9 C44 C45 F10 0.9(4)
C43 C44 C45 F10 -179.3(3)
F9 C44 C45 C40 -179.3(3)
C43 C44 C45 C40 0.5(5)
C41 C40 C45 F10 179.8(2)
B C40 C45 F10 3.3(4)
C41 C40 C45 C44 0.0(4)
B C40 C45 C44 -176.4(3)
C2 B C46 C47 117.2(3)
C40 B C46 C47 -118.1(3)
C34 B C46 C47 0.8(4)
C2 B C46 C51 -71.3(3)
C40 B C46 C51 53.3(3)
C34 B C46 C51 172.2(2)
C51 C46 C47 F11 -174.3(2)
B C46 C47 F11 -2.3(4)
C51 C46 C47 C48 3.1(4)
B C46 C47 C48 175.1(2)
F11 C47 C48 F12 -3.1(3)
C46 C47 C48 F12 179.3(2)
F11 C47 C48 C49 175.3(2)
C46 C47 C48 C49 -2.2(4)
F12 C48 C49 F13 0.2(4)
C47 C48 C49 F13 -178.3(2)
F12 C48 C49 C50 179.1(2)
C47 C48 C49 C50 0.6(4)
F13 C49 C50 F14 -0.7(4)
C48 C49 C50 F14 -179.6(2)
F13 C49 C50 C51 178.6(2)
C48 C49 C50 C51 -0.3(4)
F14 C50 C51 F15 3.3(4)
C49 C50 C51 F15 -176.0(2)
F14 C50 C51 C46 -179.1(2)
C49 C50 C51 C46 1.6(4)
C47 C46 C51 F15 174.7(2)
B C46 C51 F15 2.0(3)
C47 C46 C51 C50 -2.8(4)
B C46 C51 C50 -175.5(2)
C3' N2' C1' N1' -1.3(3)
C4' N2' C1' N1' -175.7(2)
C3' N2' C1' Ir' -179.03(17)
C4' N2' C1' Ir' 6.6(4)
C2' N1' C1' N2' 0.9(3)
C16' N1' C1' N2' 177.4(2)
C2' N1' C1' Ir' 178.48(18)
C16' N1' C1' Ir' -5.0(4)
C28' Ir' C1' N2' -50.5(11)
C29' Ir' C1' N2' 155.8(2)
C33' Ir' C1' N2' -75.8(3)
C32' Ir' C1' N2' -105.8(2)
C30' Ir' C1' N2' -175.9(2)
C31' Ir' C1' N2' -141.9(2)
C28' Ir' C1' N1' 132.3(10)
C29' Ir' C1' N1' -21.3(4)
C33' Ir' C1' N1' 107.1(3)
C32' Ir' C1' N1' 77.1(3)
C30' Ir' C1' N1' 6.9(3)
C31' Ir' C1' N1' 40.9(3)
C1' N1' C2' C3' -0.2(3)
C16' N1' C2' C3' -176.5(2)
C1' N1' C2' B' -175.4(3)
C16' N1' C2' B' 8.3(4)
C40' B' C2' C3' -88.6(3)
C46' B' C2' C3' 29.1(3)
C34' B' C2' C3' 150.6(2)
C40' B' C2' N1' 85.9(3)
C46' B' C2' N1' -156.3(3)
C34' B' C2' N1' -34.8(4)
N1' C2' C3' N2' -0.6(3)
B' C2' C3' N2' 175.6(2)
C1' N2' C3' C2' 1.2(3)
C4' N2' C3' C2' 176.1(2)
C1' N2' C4' C9' 90.5(3)
C3' N2' C4' C9' -83.3(3)
C1' N2' C4' C5' -93.8(3)
C3' N2' C4' C5' 92.4(3)
C9' C4' C5' C6' -0.5(5)
N2' C4' C5' C6' -175.9(3)
C9' C4' C5' C10' 178.7(3)
N2' C4' C5' C10' 3.3(4)
C4' C5' C6' C7' -0.1(6)
C10' C5' C6' C7' -179.3(4)
C5' C6' C7' C8' 0.1(7)
C6' C7' C8' C9' 0.5(7)
C7' C8' C9' C4' -1.0(6)
C7' C8' C9' C13' 179.1(4)
C5' C4' C9' C8' 1.0(5)
N2' C4' C9' C8' 176.5(3)
C5' C4' C9' C13' -179.1(3)
N2' C4' C9' C13' -3.6(4)
C6' C5' C10' C11' 67.9(5)
C4' C5' C10' C11' -111.3(4)
C6' C5' C10' C12' -56.1(4)
C4' C5' C10' C12' 124.7(3)
C8' C9' C13' C14' 60.0(4)
C4' C9' C13' C14' -119.9(3)
C8' C9' C13' C15' -65.1(4)
C4' C9' C13' C15' 115.0(3)
C1' N1' C16' C21' 76.9(3)
C2' N1' C16' C21' -107.1(3)
C1' N1' C16' C17' -102.2(3)
C2' N1' C16' C17' 73.7(3)
C21' C16' C17' C18' -0.6(4)
N1' C16' C17' C18' 178.5(2)
C21' C16' C17' C22' 177.1(3)
N1' C16' C17' C22' -3.7(4)
C16' C17' C18' C19' -0.6(4)
C22' C17' C18' C19' -178.4(3)
C17' C18' C19' C20' 1.1(5)
C18' C19' C20' C21' -0.2(5)
C19' C20' C21' C16' -1.0(5)
C19' C20' C21' C25' 175.5(3)
C17' C16' C21' C20' 1.4(4)
N1' C16' C21' C20' -177.7(3)
C17' C16' C21' C25' -174.9(3)
N1' C16' C21' C25' 6.0(4)
C18' C17' C22' C24' 25.3(4)
C16' C17' C22' C24' -152.5(3)
C18' C17' C22' C23' -99.5(3)
C16' C17' C22' C23' 82.8(3)
C20' C21' C25' C27' -67.2(4)
C16' C21' C25' C27' 109.1(3)
C20' C21' C25' C26' 53.4(4)
C16' C21' C25' C26' -130.3(3)
C1' Ir' C28' C29' -158.2(9)
C33' Ir' C28' C29' -128.9(4)
C32' Ir' C28' C29' -100.2(3)
C30' Ir' C28' C29' -29.7(2)
C31' Ir' C28' C29' -64.8(2)
C1' Ir' C28' C33' -29.3(11)
C29' Ir' C28' C33' 128.9(4)
C32' Ir' C28' C33' 28.7(2)
C30' Ir' C28' C33' 99.2(3)
C31' Ir' C28' C33' 64.1(2)
C33' C28' C29' C30' 1.2(5)
Ir' C28' C29' C30' 59.9(3)
C33' C28' C29' Ir' -58.6(3)
C1' Ir' C29' C28' 174.6(2)
C33' Ir' C29' C28' 30.6(2)
C32' Ir' C29' C28' 66.2(3)
C30' Ir' C29' C28' 130.0(4)
C31' Ir' C29' C28' 101.4(3)
C1' Ir' C29' C30' 44.6(4)
C28' Ir' C29' C30' -130.0(4)
C33' Ir' C29' C30' -99.4(3)
C32' Ir' C29' C30' -63.8(2)
C31' Ir' C29' C30' -28.6(2)
C28' C29' C30' C31' -2.7(5)
Ir' C29' C30' C31' 55.2(3)
C28' C29' C30' Ir' -57.9(3)
C1' Ir' C30' C31' 72.7(2)
C28' Ir' C30' C31' -100.8(3)
C29' Ir' C30' C31' -131.0(3)
C33' Ir' C30' C31' -63.7(2)
C32' Ir' C30' C31' -28.5(2)
C1' Ir' C30' C29' -156.3(2)
C28' Ir' C30' C29' 30.2(3)
C33' Ir' C30' C29' 67.3(3)
C32' Ir' C30' C29' 102.5(3)
C31' Ir' C30' C29' 131.0(3)
C29' C30' C31' C32' 2.7(5)
Ir' C30' C31' C32' 55.8(3)
C29' C30' C31' Ir' -53.1(3)
C1' Ir' C31' C30' -120.9(2)
C28' Ir' C31' C30' 66.5(2)
C29' Ir' C31' C30' 29.6(2)
C33' Ir' C31' C30' 103.2(2)
C32' Ir' C31' C30' 132.1(3)
C1' Ir' C31' C32' 107.0(2)
C28' Ir' C31' C32' -65.6(2)
C29' Ir' C31' C32' -102.5(2)
C33' Ir' C31' C32' -28.9(2)
C30' Ir' C31' C32' -132.1(3)
C30' C31' C32' C33' -1.3(5)
Ir' C31' C32' C33' 54.6(3)
C30' C31' C32' Ir' -55.9(3)
C1' Ir' C32' C33' 143.7(2)
C28' Ir' C32' C33' -29.8(2)
C29' Ir' C32' C33' -66.9(3)
C30' Ir' C32' C33' -103.1(3)
C31' Ir' C32' C33' -131.3(3)
C1' Ir' C32' C31' -85.0(2)
C28' Ir' C32' C31' 101.5(2)
C29' Ir' C32' C31' 64.4(2)
C33' Ir' C32' C31' 131.3(3)
C30' Ir' C32' C31' 28.2(2)
C31' C32' C33' C28' -0.2(6)
Ir' C32' C33' C28' 55.5(3)
C31' C32' C33' Ir' -55.7(3)
C29' C28' C33' C32' 0.2(6)
Ir' C28' C33' C32' -57.7(3)
C29' C28' C33' Ir' 57.9(3)
C1' Ir' C33' C32' -54.2(3)
C28' Ir' C33' C32' 131.0(4)
C29' Ir' C33' C32' 100.3(3)
C30' Ir' C33' C32' 63.6(2)
C31' Ir' C33' C32' 28.9(2)
C1' Ir' C33' C28' 174.8(2)
C29' Ir' C33' C28' -30.7(2)
C32' Ir' C33' C28' -131.0(4)
C30' Ir' C33' C28' -67.4(2)
C31' Ir' C33' C28' -102.2(3)
C2' B' C34' C35' 71.8(3)
C40' B' C34' C35' -52.6(3)
C46' B' C34' C35' -170.7(2)
C2' B' C34' C39' -116.9(3)
C40' B' C34' C39' 118.7(3)
C46' B' C34' C39' 0.6(4)
C39' C34' C35' F1' -174.6(2)
B' C34' C35' F1' -2.0(4)
C39' C34' C35' C36' 2.3(4)
B' C34' C35' C36' 174.9(3)
F1' C35' C36' F2' -4.4(4)
C34' C35' C36' F2' 178.6(3)
F1' C35' C36' C37' 175.2(3)
C34' C35' C36' C37' -1.8(5)
F2' C36' C37' F3' -0.9(5)
C35' C36' C37' F3' 179.5(3)
F2' C36' C37' C38' 179.4(3)
C35' C36' C37' C38' -0.2(5)
F3' C37' C38' F4' 1.3(5)
C36' C37' C38' F4' -179.0(3)
F3' C37' C38' C39' -178.3(3)
C36' C37' C38' C39' 1.4(5)
F4' C38' C39' F5' 1.5(4)
C37' C38' C39' F5' -178.9(3)
F4' C38' C39' C34' 179.7(3)
C37' C38' C39' C34' -0.7(5)
C35' C34' C39' F5' 177.1(2)
B' C34' C39' F5' 5.3(4)
C35' C34' C39' C38' -1.0(4)
B' C34' C39' C38' -172.8(3)
C2' B' C40' C45' 6.7(4)
C46' B' C40' C45' -107.0(3)
C34' B' C40' C45' 134.4(3)
C2' B' C40' C41' -172.6(2)
C46' B' C40' C41' 73.7(3)
C34' B' C40' C41' -44.9(3)
C45' C40' C41' F6' 174.7(2)
B' C40' C41' F6' -5.9(4)
C45' C40' C41' C42' -3.3(4)
B' C40' C41' C42' 176.1(3)
F6' C41' C42' F7' 3.8(4)
C40' C41' C42' F7' -178.2(3)
F6' C41' C42' C43' -176.1(3)
C40' C41' C42' C43' 1.9(5)
F7' C42' C43' F8' 0.0(5)
C41' C42' C43' F8' 179.9(3)
F7' C42' C43' C44' -179.2(3)
C41' C42' C43' C44' 0.8(5)
F8' C43' C44' F9' -0.2(5)
C42' C43' C44' F9' 179.0(3)
F8' C43' C44' C45' 179.2(3)
C42' C43' C44' C45' -1.7(5)
C41' C40' C45' F10' -178.0(2)
B' C40' C45' F10' 2.7(4)
C41' C40' C45' C44' 2.2(4)
B' C40' C45' C44' -177.1(3)
F9' C44' C45' F10' -0.3(4)
C43' C44' C45' F10' -179.7(3)
F9' C44' C45' C40' 179.5(3)
C43' C44' C45' C40' 0.1(5)
C2' B' C46' C47' -117.8(3)
C40' B' C46' C47' 1.5(3)
C34' B' C46' C47' 116.4(3)
C2' B' C46' C51' 59.9(3)
C40' B' C46' C51' 179.1(2)
C34' B' C46' C51' -66.0(3)
C51' C46' C47' F11' -178.1(2)
B' C46' C47' F11' -0.3(4)
C51' C46' C47' C48' 1.7(4)
B' C46' C47' C48' 179.5(2)
F11' C47' C48' F12' -0.6(4)
C46' C47' C48' F12' 179.6(2)
F11' C47' C48' C49' 179.5(2)
C46' C47' C48' C49' -0.3(4)
F12' C48' C49' F13' -0.9(4)
C47' C48' C49' F13' 179.0(2)
F12' C48' C49' C50' 179.2(2)
C47' C48' C49' C50' -0.9(4)
F13' C49' C50' F14' -1.2(4)
C48' C49' C50' F14' 178.7(2)
F13' C49' C50' C51' -179.4(2)
C48' C49' C50' C51' 0.6(4)
F14' C50' C51' F15' 1.2(4)
C49' C50' C51' F15' 179.3(2)
F14' C50' C51' C46' -177.0(2)
C49' C50' C51' C46' 1.1(4)
C47' C46' C51' F15' 179.7(2)
B' C46' C51' F15' 1.7(4)
C47' C46' C51' C50' -2.1(4)
B' C46' C51' C50' 179.9(2)

loop_
_platon_squeeze_void_nr
_platon_squeeze_void_average_x
_platon_squeeze_void_average_y
_platon_squeeze_void_average_z
_platon_squeeze_void_volume
_platon_squeeze_void_count_electrons
_platon_squeeze_void_content
1 -0.024 0.000 0.000 908 211 ' '
2 -0.050 0.500 0.500 826 155 ' '
3 0.348 0.104 0.351 16 1 ' '
4 0.652 0.896 0.649 16 1 ' '
